data_4334810
loop_
_publ_author_name
'Titel Jurca'
'Ilia Korobkov'
'Serge I. Gorelsky'
'Darrin S. Richeson'

_publ_section_title
;
 Noncovalent Interactions of Metal Cations and Arenes Probed with
 Thallium(I) Complexes
;
_journal_name_full 'Inorganic Chemistry'
_journal_page_first 5749
_journal_page_last 5756
_journal_paper_doi 10.1021/ic302552v
_journal_volume 52
_journal_year 2013
_chemical_formula_sum 'C52.5 H59.5 F3 N3 O3 S Tl'
_chemical_formula_weight 1073.96
_chemical_name_systematic
; 
 ? 
;
_space_group_IT_number 15
_symmetry_cell_setting monoclinic
_symmetry_space_group_name_Hall '-C 2yc'
_symmetry_space_group_name_H-M 'C 1 2/c 1'
_atom_sites_solution_hydrogens geom
_atom_sites_solution_primary direct
_atom_sites_solution_secondary difmap
_audit_creation_method SHELXL-97
_cell_angle_alpha 90.00
_cell_angle_beta 106.008(2)
_cell_angle_gamma 90.00
_cell_formula_units_Z 8
_cell_length_a 30.9941(17)
_cell_length_b 20.8284(13)
_cell_length_c 19.4245(12)
_cell_measurement_reflns_used 9517
_cell_measurement_temperature 200(2)
_cell_measurement_theta_max 28.28
_cell_measurement_theta_min 2.32
_cell_volume 12053.4(13)
_computing_cell_refinement 'APEX II, Bruker (2009)'
_computing_data_collection 'APEX II, Bruker (2009)'
_computing_data_reduction 'XPREP, Bruker (2009)'
_computing_molecular_graphics 'SHELXTL, Bruker (2004)'
_computing_publication_material 'SHELXTL, Bruker (2004)'
_computing_structure_refinement 'SHELXL-97 (Sheldrick, 2008)'
_computing_structure_solution 'SHELXS-97 (Sheldrick, 2008)'
_diffrn_ambient_temperature 200(2)
_diffrn_measured_fraction_theta_full 0.994
_diffrn_measured_fraction_theta_max 0.994
_diffrn_measurement_device_type 'Bruker APEX-II CCD'
_diffrn_measurement_method '\f and \w scans'
_diffrn_radiation_monochromator graphite
_diffrn_radiation_source 'fine-focus sealed tube'
_diffrn_radiation_type MoK\a
_diffrn_radiation_wavelength 0.71073
_diffrn_reflns_av_R_equivalents 0.0220
_diffrn_reflns_av_sigmaI/netI 0.0153
_diffrn_reflns_limit_h_max 41
_diffrn_reflns_limit_h_min -41
_diffrn_reflns_limit_k_max 27
_diffrn_reflns_limit_k_min -27
_diffrn_reflns_limit_l_max 25
_diffrn_reflns_limit_l_min -25
_diffrn_reflns_number 122815
_diffrn_reflns_theta_full 28.32
_diffrn_reflns_theta_max 28.32
_diffrn_reflns_theta_min 1.74
_exptl_absorpt_coefficient_mu 2.760
_exptl_absorpt_correction_T_max 0.5572
_exptl_absorpt_correction_T_min 0.5228
_exptl_absorpt_correction_type multi-scan
_exptl_absorpt_process_details 'SADABS, Bruker (2003)'
_exptl_crystal_colour yellow
_exptl_crystal_density_diffrn 1.184
_exptl_crystal_density_meas ?
_exptl_crystal_description block
_exptl_crystal_F_000 4348
_exptl_crystal_size_max 0.27
_exptl_crystal_size_mid 0.24
_exptl_crystal_size_min 0.24
_refine_diff_density_max 1.867
_refine_diff_density_min -1.189
_refine_diff_density_rms 0.131
_refine_ls_extinction_method none
_refine_ls_goodness_of_fit_ref 1.045
_refine_ls_hydrogen_treatment constr
_refine_ls_matrix_type full
_refine_ls_number_parameters 613
_refine_ls_number_reflns 14930
_refine_ls_number_restraints 150
_refine_ls_restrained_S_all 1.042
_refine_ls_R_factor_all 0.0659
_refine_ls_R_factor_gt 0.0461
_refine_ls_shift/su_max 0.001
_refine_ls_shift/su_mean 0.000
_refine_ls_structure_factor_coef Fsqd
_refine_ls_weighting_details 'calc w=1/[\s^2^(Fo^2^)+(0.0966P)^2^+44.0586P] where P=(Fo^2^+2Fc^2^)/3'
_refine_ls_weighting_scheme calc
_refine_ls_wR_factor_gt 0.1339
_refine_ls_wR_factor_ref 0.1632
_reflns_number_gt 11473
_reflns_number_total 14930
_reflns_threshold_expression >2sigma(I)
_cod_data_source_file ic302552v_si_002_3.cif
_cod_data_source_block dr022
_cod_depositor_comments
;
The following automatic conversions were performed:

'_exptl_crystal_density_meas' value 'n/a' was changed to '?' - the
value is perceived as not measured.

Automatic conversion script
Id: cif_fix_values 3008 2015-01-20 13:52:24Z robertas 
;
_cod_original_cell_volume 12053.4(12)
_cod_original_formula_sum 'C52.50 H59.50 F3 N3 O3 S Tl'
_cod_database_code 4334810

loop_
_symmetry_equiv_pos_as_xyz
'x, y, z'
'-x, y, -z+1/2'
'x+1/2, y+1/2, z'
'-x+1/2, y+1/2, -z+1/2'
'-x, -y, -z'
'x, -y, z-1/2'
'-x+1/2, -y+1/2, -z'
'x+1/2, -y+1/2, z-1/2'

loop_
_atom_site_label
_atom_site_type_symbol
_atom_site_fract_x
_atom_site_fract_y
_atom_site_fract_z
_atom_site_U_iso_or_equiv
_atom_site_adp_type
_atom_site_occupancy
_atom_site_symmetry_multiplicity
_atom_site_calc_flag
_atom_site_refinement_flags
_atom_site_disorder_assembly
_atom_site_disorder_group
Tl1 Tl 0.110995(5) 0.307205(9) 0.316848(9) 0.04773(8) Uani 1 1 d . . .
N1 N 0.15183(13) 0.1856(2) 0.3183(2) 0.0484(9) Uani 1 1 d . B .
N2 N 0.19643(11) 0.2891(2) 0.38802(18) 0.0409(8) Uani 1 1 d . B .
N3 N 0.15033(11) 0.3765(2) 0.44256(19) 0.0446(8) Uani 1 1 d . B .
C1 C 0.21965(13) 0.2403(2) 0.3696(2) 0.0417(9) Uani 1 1 d . . .
C2 C 0.26610(15) 0.2359(3) 0.3970(3) 0.0518(11) Uani 1 1 d . B .
H2A H 0.2819 0.2014 0.3831 0.062 Uiso 1 1 calc R . .
C3 C 0.28918(14) 0.2816(3) 0.4443(3) 0.0511(11) Uani 1 1 d . . .
H3A H 0.3207 0.2785 0.4643 0.061 Uiso 1 1 calc R B .
C4 C 0.26530(14) 0.3322(3) 0.4619(2) 0.0472(10) Uani 1 1 d . B .
H4A H 0.2803 0.3647 0.4940 0.057 Uiso 1 1 calc R . .
C5 C 0.21908(13) 0.3350(2) 0.4321(2) 0.0405(9) Uani 1 1 d . . .
C6 C 0.19331(16) 0.1915(2) 0.3206(2) 0.0445(10) Uani 1 1 d . B .
C7 C 0.21935(16) 0.1509(3) 0.2822(2) 0.0520(11) Uani 1 1 d . . .
C8 C 0.2405(2) 0.1792(3) 0.2360(3) 0.0695(16) Uani 1 1 d . B .
H8A H 0.2359 0.2233 0.2239 0.083 Uiso 1 1 calc R . .
C9 C 0.2689(3) 0.1419(4) 0.2073(4) 0.088(2) Uani 1 1 d . . .
H9A H 0.2832 0.1609 0.1749 0.106 Uiso 1 1 calc R B .
C10 C 0.2765(2) 0.0787(4) 0.2251(3) 0.0785(19) Uani 1 1 d . B .
H10A H 0.2968 0.0546 0.2066 0.094 Uiso 1 1 calc R . .
C11 C 0.2550(2) 0.0503(4) 0.2691(4) 0.0796(19) Uani 1 1 d . . .
H11A H 0.2596 0.0060 0.2802 0.096 Uiso 1 1 calc R B .
C12 C 0.2258(2) 0.0861(3) 0.2984(3) 0.0651(14) Uani 1 1 d . B .
H12A H 0.2106 0.0660 0.3289 0.078 Uiso 1 1 calc R . .
C13 C 0.19156(13) 0.3895(2) 0.4480(2) 0.0414(9) Uani 1 1 d . B .
C14 C 0.21558(14) 0.4508(2) 0.4692(2) 0.0450(9) Uani 1 1 d . . .
C15 C 0.24255(17) 0.4750(3) 0.4291(3) 0.0560(12) Uani 1 1 d . B .
H15A H 0.2452 0.4525 0.3879 0.067 Uiso 1 1 calc R . .
C16 C 0.26579(19) 0.5326(3) 0.4491(3) 0.0628(13) Uani 1 1 d . . .
H16A H 0.2841 0.5491 0.4212 0.075 Uiso 1 1 calc R B .
C17 C 0.2625(2) 0.5650(3) 0.5078(4) 0.0706(15) Uani 1 1 d . B .
H17A H 0.2785 0.6040 0.5210 0.085 Uiso 1 1 calc R . .
C18 C 0.2360(2) 0.5417(3) 0.5487(3) 0.0673(15) Uani 1 1 d . . .
H18A H 0.2338 0.5646 0.5899 0.081 Uiso 1 1 calc R B .
C19 C 0.21233(17) 0.4847(3) 0.5295(3) 0.0561(12) Uani 1 1 d . B .
H19A H 0.1939 0.4688 0.5575 0.067 Uiso 1 1 calc R . .
C20 C 0.12190(16) 0.1443(3) 0.2677(3) 0.0554(12) Uani 1 1 d . . .
C21 C 0.0974(2) 0.0948(3) 0.2942(4) 0.079(2) Uani 1 1 d . B .
C22 C 0.0648(2) 0.0665(5) 0.2337(4) 0.087(2) Uani 1 1 d . . .
H22A H 0.0450 0.0354 0.2440 0.104 Uiso 1 1 calc R B .
C23 C 0.0596(2) 0.0804(5) 0.1624(4) 0.097(3) Uani 1 1 d . B .
H23A H 0.0379 0.0571 0.1270 0.116 Uiso 1 1 calc R . .
C24 C 0.08516(19) 0.1274(4) 0.1403(3) 0.0739(18) Uani 1 1 d . . .
C25 C 0.11673(18) 0.1590(3) 0.1952(3) 0.0615(13) Uani 1 1 d . B .
H25A H 0.1351 0.1912 0.1833 0.074 Uiso 1 1 calc R . .
C26 C 0.09799(18) 0.0830(3) 0.3679(3) 0.0655(14) Uani 1 1 d . . .
C27 C 0.0656(3) 0.0310(5) 0.3751(5) 0.103(3) Uani 1 1 d . B .
H27A H 0.0716 -0.0081 0.3511 0.155 Uiso 1 1 calc R . .
H27B H 0.0348 0.0453 0.3530 0.155 Uiso 1 1 calc R . .
H27C H 0.0694 0.0219 0.4260 0.155 Uiso 1 1 calc R . .
C28 C 0.1448(2) 0.0595(4) 0.4071(4) 0.0744(17) Uani 1 1 d . B .
H28A H 0.1519 0.0211 0.3832 0.112 Uiso 1 1 calc R . .
H28B H 0.1459 0.0491 0.4568 0.112 Uiso 1 1 calc R . .
H28C H 0.1667 0.0933 0.4066 0.112 Uiso 1 1 calc R . .
C29 C 0.0872(3) 0.1428(4) 0.4056(4) 0.095(2) Uani 1 1 d . B .
H29A H 0.0571 0.1583 0.3806 0.142 Uiso 1 1 calc R . .
H29B H 0.1093 0.1764 0.4053 0.142 Uiso 1 1 calc R . .
H29C H 0.0884 0.1321 0.4552 0.142 Uiso 1 1 calc R . .
C30 C 0.0800(2) 0.1447(4) 0.0618(3) 0.091(2) Uani 1 1 d DU A .
C31 C 0.0382(7) 0.1154(14) 0.0086(18) 0.140(10) Uani 0.50 1 d PDU A 1
H31A H 0.0349 0.0706 0.0217 0.211 Uiso 0.50 1 calc PR A 1
H31B H 0.0418 0.1171 -0.0400 0.211 Uiso 0.50 1 calc PR A 1
H31C H 0.0115 0.1398 0.0102 0.211 Uiso 0.50 1 calc PR A 1
C32 C 0.1224(6) 0.1165(10) 0.0479(13) 0.089(5) Uani 0.50 1 d PDU A 1
H32A H 0.1490 0.1344 0.0823 0.134 Uiso 0.50 1 calc PR A 1
H32B H 0.1232 0.1272 -0.0009 0.134 Uiso 0.50 1 calc PR A 1
H32C H 0.1223 0.0697 0.0534 0.134 Uiso 0.50 1 calc PR A 1
C33 C 0.0792(9) 0.2178(8) 0.0470(16) 0.123(7) Uani 0.50 1 d PDU A 1
H33A H 0.0562 0.2382 0.0656 0.185 Uiso 0.50 1 calc PR A 1
H33B H 0.0723 0.2252 -0.0047 0.185 Uiso 0.50 1 calc PR A 1
H33C H 0.1087 0.2363 0.0708 0.185 Uiso 0.50 1 calc PR A 1
C31' C 0.0468(9) 0.0964(15) 0.0152(16) 0.159(12) Uani 0.50 1 d PDU A 2
H31D H 0.0575 0.0526 0.0282 0.239 Uiso 0.50 1 calc PR A 2
H31E H 0.0447 0.1041 -0.0354 0.239 Uiso 0.50 1 calc PR A 2
H31F H 0.0172 0.1020 0.0232 0.239 Uiso 0.50 1 calc PR A 2
C32' C 0.1238(7) 0.1449(15) 0.0412(19) 0.154(12) Uani 0.50 1 d PDU A 2
H32D H 0.1430 0.1797 0.0664 0.230 Uiso 0.50 1 calc PR A 2
H32E H 0.1176 0.1513 -0.0106 0.230 Uiso 0.50 1 calc PR A 2
H32F H 0.1392 0.1037 0.0545 0.230 Uiso 0.50 1 calc PR A 2
C33' C 0.0586(10) 0.2107(9) 0.0538(11) 0.149(11) Uani 0.50 1 d PDU A 2
H33D H 0.0376 0.2133 0.0833 0.223 Uiso 0.50 1 calc PR A 2
H33E H 0.0423 0.2180 0.0035 0.223 Uiso 0.50 1 calc PR A 2
H33F H 0.0819 0.2434 0.0694 0.223 Uiso 0.50 1 calc PR A 2
C34 C 0.11843(13) 0.4255(2) 0.4447(2) 0.0408(9) Uani 1 1 d . . .
C35 C 0.08727(14) 0.4177(2) 0.4856(2) 0.0438(9) Uani 1 1 d . B .
C36 C 0.05587(16) 0.4667(3) 0.4784(3) 0.0547(12) Uani 1 1 d . . .
H36A H 0.0343 0.4637 0.5048 0.066 Uiso 1 1 calc R B .
C37 C 0.05438(16) 0.5196(3) 0.4347(3) 0.0563(12) Uani 1 1 d . B .
H37A H 0.0321 0.5515 0.4322 0.068 Uiso 1 1 calc R . .
C38 C 0.08473(15) 0.5270(3) 0.3943(3) 0.0508(11) Uani 1 1 d . . .
C39 C 0.11615(14) 0.4777(2) 0.3999(2) 0.0463(10) Uani 1 1 d . B .
H39A H 0.1368 0.4803 0.3717 0.056 Uiso 1 1 calc R . .
C40 C 0.08865(15) 0.3611(2) 0.5363(3) 0.0484(10) Uani 1 1 d . . .
C41 C 0.0849(2) 0.2967(3) 0.4965(3) 0.0605(13) Uani 1 1 d . B .
H41A H 0.1093 0.2931 0.4737 0.091 Uiso 1 1 calc R . .
H41B H 0.0560 0.2945 0.4598 0.091 Uiso 1 1 calc R . .
H41C H 0.0870 0.2614 0.5306 0.091 Uiso 1 1 calc R . .
C42 C 0.13228(18) 0.3630(3) 0.5971(3) 0.0607(13) Uani 1 1 d . B .
H42A H 0.1580 0.3623 0.5769 0.091 Uiso 1 1 calc R . .
H42B H 0.1336 0.3255 0.6282 0.091 Uiso 1 1 calc R . .
H42C H 0.1331 0.4023 0.6252 0.091 Uiso 1 1 calc R . .
C43 C 0.04929(19) 0.3626(3) 0.5708(3) 0.0639(15) Uani 1 1 d . B .
H43A H 0.0501 0.4030 0.5971 0.096 Uiso 1 1 calc R . .
H43B H 0.0520 0.3264 0.6040 0.096 Uiso 1 1 calc R . .
H43C H 0.0208 0.3594 0.5333 0.096 Uiso 1 1 calc R . .
C44 C 0.08582(19) 0.5849(3) 0.3471(3) 0.0596(13) Uani 1 1 d . B .
C45 C 0.0479(2) 0.6330(3) 0.3455(4) 0.0824(19) Uani 1 1 d . . .
H45A H 0.0502 0.6477 0.3943 0.124 Uiso 1 1 calc R B .
H45B H 0.0188 0.6120 0.3257 0.124 Uiso 1 1 calc R . .
H45C H 0.0506 0.6698 0.3155 0.124 Uiso 1 1 calc R . .
C46 C 0.0814(3) 0.5623(4) 0.2693(4) 0.092(2) Uani 1 1 d . . .
H46A H 0.0529 0.5396 0.2507 0.139 Uiso 1 1 calc R B .
H46B H 0.1063 0.5335 0.2691 0.139 Uiso 1 1 calc R . .
H46C H 0.0822 0.5997 0.2391 0.139 Uiso 1 1 calc R . .
C47 C 0.1309(3) 0.6203(4) 0.3779(5) 0.092(2) Uani 1 1 d . . .
H47A H 0.1332 0.6344 0.4269 0.139 Uiso 1 1 calc R B .
H47B H 0.1322 0.6578 0.3480 0.139 Uiso 1 1 calc R . .
H47C H 0.1558 0.5913 0.3782 0.139 Uiso 1 1 calc R . .
F1 F 0.13693(19) 0.3820(3) 0.0769(2) 0.1124(16) Uani 1 1 d . . .
F2 F 0.09200(15) 0.4016(3) 0.1395(3) 0.1147(17) Uani 1 1 d . . .
F3 F 0.14130(18) 0.4720(2) 0.1323(3) 0.1090(15) Uani 1 1 d . . .
C48 C 0.1336(2) 0.4095(4) 0.1366(3) 0.0729(17) Uani 1 1 d . . .
O1 O 0.16087(18) 0.30787(18) 0.2125(2) 0.0703(11) Uani 1 1 d . . .
O2 O 0.16549(19) 0.4085(2) 0.2738(2) 0.0820(13) Uani 1 1 d . . .
O3 O 0.21604(16) 0.3858(3) 0.2010(3) 0.0886(14) Uani 1 1 d . . .
S1 S 0.17376(5) 0.37427(7) 0.21425(7) 0.0585(3) Uani 1 1 d . . .
C49 C 0.0019(7) 0.3782(3) 0.2281(9) 0.063(5) Uani 0.50 1 d PGU B -1
H49A H 0.0035 0.4217 0.2141 0.076 Uiso 0.50 1 calc PR B -1
C50 C 0.0073(5) 0.3289(4) 0.1830(6) 0.062(4) Uani 0.50 1 d PGU B -1
H50A H 0.0126 0.3387 0.1382 0.075 Uiso 0.50 1 calc PR B -1
C51 C 0.0051(6) 0.2653(3) 0.2034(5) 0.061(4) Uani 0.50 1 d PGU B -1
H51A H 0.0087 0.2316 0.1725 0.074 Uiso 0.50 1 calc PR B -1
C52 C -0.0026(5) 0.2510(3) 0.2689(5) 0.064(5) Uani 0.50 1 d PGU B -1
H52A H -0.0042 0.2075 0.2828 0.077 Uiso 0.50 1 calc PR B -1
C53 C -0.0080(5) 0.3003(4) 0.3140(5) 0.065(4) Uani 0.50 1 d PGU B -1
H53A H -0.0133 0.2906 0.3588 0.078 Uiso 0.50 1 calc PR B -1
C54 C -0.0058(8) 0.3639(4) 0.2936(8) 0.066(4) Uani 0.50 1 d PGU B -1
H54A H -0.0095 0.3976 0.3245 0.079 Uiso 0.50 1 calc PR B -1
C55 C 0.2433(7) 0.7795(9) 0.4159(7) 0.078(6) Uiso 0.25 1 d PGU C -2
H55A H 0.2438 0.7956 0.3703 0.093 Uiso 0.25 1 calc PR C -2
C56 C 0.2834(5) 0.7702(9) 0.4689(10) 0.065(5) Uiso 0.25 1 d PGU C -2
H56A H 0.3112 0.7801 0.4596 0.078 Uiso 0.25 1 calc PR C -2
C57 C 0.2827(4) 0.7467(10) 0.5355(8) 0.101(9) Uiso 0.25 1 d PGU C -2
H57A H 0.3101 0.7403 0.5718 0.121 Uiso 0.25 1 calc PR C -2
C58 C 0.2421(6) 0.7323(8) 0.5492(6) 0.065(5) Uiso 0.25 1 d PGU C -2
H58A H 0.2416 0.7162 0.5947 0.078 Uiso 0.25 1 calc PR C -2
C59 C 0.2020(4) 0.7415(8) 0.4961(9) 0.061(5) Uiso 0.25 1 d PGU C -2
H59A H 0.1743 0.7317 0.5055 0.073 Uiso 0.25 1 calc PR C -2
C60 C 0.2027(5) 0.7651(9) 0.4295(8) 0.099(9) Uiso 0.25 1 d PGU C -2
H60A H 0.1753 0.7714 0.3932 0.119 Uiso 0.25 1 calc PR C -2

loop_
_atom_site_aniso_label
_atom_site_aniso_U_11
_atom_site_aniso_U_22
_atom_site_aniso_U_33
_atom_site_aniso_U_23
_atom_site_aniso_U_13
_atom_site_aniso_U_12
Tl1 0.02805(10) 0.07211(15) 0.04052(11) 0.00205(7) 0.00523(7) 0.00936(6)
N1 0.0362(19) 0.070(3) 0.0373(19) -0.0021(16) 0.0069(15) 0.0117(16)
N2 0.0246(15) 0.069(2) 0.0288(15) -0.0001(15) 0.0068(12) 0.0138(15)
N3 0.0316(17) 0.068(2) 0.0355(17) 0.0007(16) 0.0119(13) 0.0155(16)
C1 0.0300(18) 0.062(3) 0.0318(18) 0.0019(17) 0.0073(14) 0.0131(17)
C2 0.035(2) 0.073(3) 0.048(2) -0.001(2) 0.0113(18) 0.022(2)
C3 0.0264(19) 0.076(3) 0.049(2) -0.002(2) 0.0068(17) 0.018(2)
C4 0.031(2) 0.071(3) 0.039(2) -0.004(2) 0.0071(16) 0.0110(19)
C5 0.0296(18) 0.064(3) 0.0289(17) 0.0034(17) 0.0093(14) 0.0147(17)
C6 0.038(2) 0.060(3) 0.035(2) -0.0004(17) 0.0089(17) 0.0148(17)
C7 0.042(2) 0.072(3) 0.040(2) -0.010(2) 0.0072(18) 0.014(2)
C8 0.075(4) 0.081(4) 0.065(3) -0.002(3) 0.040(3) 0.022(3)
C9 0.083(5) 0.116(6) 0.080(4) -0.006(4) 0.047(4) 0.030(4)
C10 0.071(4) 0.100(5) 0.066(4) -0.028(3) 0.022(3) 0.028(3)
C11 0.076(4) 0.090(4) 0.074(4) -0.016(3) 0.023(3) 0.034(4)
C12 0.063(3) 0.072(3) 0.063(3) -0.006(3) 0.021(3) 0.021(3)
C13 0.0307(18) 0.064(3) 0.0300(18) -0.0005(17) 0.0102(14) 0.0146(17)
C14 0.033(2) 0.064(3) 0.038(2) -0.0033(19) 0.0096(16) 0.0107(18)
C15 0.044(2) 0.083(3) 0.042(2) -0.004(2) 0.0138(19) 0.007(2)
C16 0.053(3) 0.074(3) 0.063(3) -0.001(3) 0.018(2) -0.007(2)
C17 0.059(3) 0.076(4) 0.073(4) -0.012(3) 0.011(3) -0.006(3)
C18 0.065(3) 0.077(4) 0.061(3) -0.026(3) 0.019(3) -0.002(3)
C19 0.045(3) 0.077(3) 0.049(3) -0.013(2) 0.017(2) 0.005(2)
C20 0.035(2) 0.080(3) 0.048(2) -0.008(2) 0.0066(18) 0.012(2)
C21 0.073(4) 0.090(4) 0.096(4) -0.056(4) 0.061(3) -0.050(3)
C22 0.048(3) 0.146(7) 0.062(4) -0.017(4) 0.008(3) -0.022(4)
C23 0.054(3) 0.165(8) 0.063(4) -0.028(4) 0.000(3) -0.031(4)
C24 0.042(3) 0.127(6) 0.047(3) -0.013(3) 0.003(2) 0.008(3)
C25 0.049(3) 0.088(4) 0.046(3) -0.008(3) 0.009(2) 0.014(3)
C26 0.043(3) 0.089(4) 0.063(3) 0.006(3) 0.013(2) 0.001(3)
C27 0.065(4) 0.150(8) 0.088(5) 0.028(5) 0.010(4) -0.022(5)
C28 0.055(3) 0.091(4) 0.067(4) 0.018(3) 0.001(3) 0.007(3)
C29 0.114(6) 0.111(6) 0.075(4) 0.023(4) 0.054(4) 0.040(5)
C30 0.064(4) 0.157(6) 0.046(3) -0.017(4) 0.004(3) 0.007(4)
C31 0.070(9) 0.27(2) 0.065(13) 0.001(15) -0.007(9) -0.020(14)
C32 0.082(8) 0.143(14) 0.054(10) 0.006(11) 0.037(7) 0.008(9)
C33 0.140(19) 0.163(9) 0.076(14) 0.020(11) 0.044(12) 0.044(11)
C31' 0.15(2) 0.26(2) 0.046(11) -0.061(16) 0.000(13) -0.026(18)
C32' 0.125(13) 0.27(4) 0.080(13) 0.05(2) 0.054(12) 0.024(15)
C33' 0.21(3) 0.193(13) 0.032(7) 0.036(9) 0.020(14) 0.076(17)
C34 0.0274(17) 0.060(2) 0.0357(19) -0.0033(17) 0.0107(15) 0.0105(16)
C35 0.0319(19) 0.063(3) 0.038(2) 0.0025(18) 0.0108(16) 0.0147(18)
C36 0.042(2) 0.073(3) 0.059(3) 0.016(2) 0.031(2) 0.023(2)
C37 0.042(2) 0.068(3) 0.065(3) 0.014(2) 0.026(2) 0.025(2)
C38 0.038(2) 0.066(3) 0.049(2) 0.009(2) 0.0144(19) 0.012(2)
C39 0.0297(19) 0.075(3) 0.037(2) 0.0013(19) 0.0133(16) 0.0101(18)
C40 0.040(2) 0.061(3) 0.049(2) 0.010(2) 0.0212(19) 0.0190(19)
C41 0.056(3) 0.075(3) 0.054(3) 0.008(2) 0.022(2) 0.012(2)
C42 0.050(3) 0.087(4) 0.043(2) 0.013(2) 0.010(2) 0.017(3)
C43 0.058(3) 0.078(4) 0.068(3) 0.021(3) 0.039(3) 0.023(3)
C44 0.053(3) 0.071(3) 0.061(3) 0.012(2) 0.027(2) 0.016(2)
C45 0.077(4) 0.081(4) 0.095(5) 0.026(4) 0.032(4) 0.024(3)
C46 0.124(7) 0.097(5) 0.065(4) 0.022(4) 0.042(4) 0.033(5)
C47 0.080(5) 0.093(5) 0.112(6) 0.026(4) 0.039(4) 0.000(4)
F1 0.125(4) 0.159(5) 0.048(2) 0.007(2) 0.015(2) -0.001(3)
F2 0.061(2) 0.168(5) 0.111(4) 0.050(3) 0.017(2) 0.001(3)
F3 0.114(4) 0.100(3) 0.111(3) 0.053(3) 0.026(3) 0.004(3)
C48 0.059(3) 0.107(5) 0.052(3) 0.017(3) 0.015(3) -0.002(3)
O1 0.085(3) 0.072(3) 0.056(2) 0.0028(17) 0.023(2) 0.0021(19)
O2 0.109(4) 0.089(3) 0.052(2) -0.001(2) 0.029(2) 0.009(3)
O3 0.062(3) 0.119(4) 0.091(3) 0.018(3) 0.031(2) -0.003(3)
S1 0.0582(7) 0.0733(8) 0.0467(6) 0.0055(6) 0.0190(5) -0.0002(6)
C49 0.042(8) 0.071(6) 0.074(14) -0.003(5) 0.009(11) 0.004(6)
C50 0.047(7) 0.069(8) 0.063(7) 0.000(7) 0.002(5) -0.008(10)
C51 0.043(6) 0.071(6) 0.066(13) -0.002(7) 0.007(11) -0.008(9)
C52 0.039(8) 0.082(6) 0.056(14) 0.004(5) -0.013(11) -0.005(8)
C53 0.036(6) 0.095(11) 0.058(7) 0.002(9) 0.005(5) -0.008(12)
C54 0.039(6) 0.085(7) 0.071(12) -0.009(9) 0.012(9) -0.001(11)

loop_
_atom_type_symbol
_atom_type_description
_atom_type_scat_dispersion_real
_atom_type_scat_dispersion_imag
_atom_type_scat_source
C C 0.0033 0.0016 'International Tables Vol C Tables 4.2.6.8 and 6.1.1.4'
H H 0.0000 0.0000 'International Tables Vol C Tables 4.2.6.8 and 6.1.1.4'
N N 0.0061 0.0033 'International Tables Vol C Tables 4.2.6.8 and 6.1.1.4'
O O 0.0106 0.0060 'International Tables Vol C Tables 4.2.6.8 and 6.1.1.4'
F F 0.0171 0.0103 'International Tables Vol C Tables 4.2.6.8 and 6.1.1.4'
S S 0.1246 0.1234 'International Tables Vol C Tables 4.2.6.8 and 6.1.1.4'
Tl Tl -2.8358 9.6688 'International Tables Vol C Tables 4.2.6.8 and 6.1.1.4'

loop_
_geom_angle_atom_site_label_1
_geom_angle_atom_site_label_2
_geom_angle_atom_site_label_3
_geom_angle
N2 Tl1 N3 59.24(10)
N2 Tl1 N1 59.22(12)
N3 Tl1 N1 111.44(11)
N2 Tl1 C49 164.3(2)
N3 Tl1 C49 109.0(2)
N1 Tl1 C49 136.1(2)
C6 N1 C20 122.2(4)
C6 N1 Tl1 110.9(3)
C20 N1 Tl1 109.1(3)
C1 N2 C5 118.8(3)
C1 N2 Tl1 119.8(3)
C5 N2 Tl1 120.1(3)
C13 N3 C34 121.9(4)
C13 N3 Tl1 111.3(3)
C34 N3 Tl1 104.7(2)
N2 C1 C2 121.2(4)
N2 C1 C6 116.7(4)
C2 C1 C6 122.1(4)
C3 C2 C1 120.1(4)
C2 C3 C4 118.5(4)
C3 C4 C5 119.2(5)
N2 C5 C4 122.2(4)
N2 C5 C13 116.2(3)
C4 C5 C13 121.6(4)
N1 C6 C7 126.9(4)
N1 C6 C1 117.4(4)
C7 C6 C1 115.5(4)
C12 C7 C8 119.9(5)
C12 C7 C6 119.9(5)
C8 C7 C6 119.9(5)
C9 C8 C7 119.1(6)
C10 C9 C8 121.1(7)
C9 C10 C11 120.0(5)
C12 C11 C10 120.4(7)
C11 C12 C7 119.5(6)
N3 C13 C14 128.2(4)
N3 C13 C5 115.7(4)
C14 C13 C5 116.1(4)
C15 C14 C19 118.8(5)
C15 C14 C13 119.5(4)
C19 C14 C13 121.6(4)
C14 C15 C16 120.1(5)
C17 C16 C15 120.5(5)
C16 C17 C18 120.4(6)
C17 C18 C19 120.0(5)
C14 C19 C18 120.2(5)
C25 C20 N1 115.4(5)
C25 C20 C21 125.6(5)
N1 C20 C21 118.8(5)
C26 C21 C22 123.4(5)
C26 C21 C20 127.2(5)
C22 C21 C20 108.4(6)
C23 C22 C21 126.3(7)
C22 C23 C24 122.4(6)
C25 C24 C23 115.5(6)
C25 C24 C30 120.5(6)
C23 C24 C30 123.9(6)
C20 C25 C24 121.7(6)
C21 C26 C28 107.5(5)
C21 C26 C27 112.7(6)
C28 C26 C27 106.9(6)
C21 C26 C29 113.0(6)
C28 C26 C29 109.0(6)
C27 C26 C29 107.6(6)
C33' C30 C24 103.8(9)
C33' C30 C32' 111.7(11)
C24 C30 C32' 114.1(14)
C33' C30 C32 134.8(15)
C24 C30 C32 103.1(10)
C32' C30 C32 23.1(15)
C33' C30 C31' 109.2(11)
C24 C30 C31' 107.4(14)
C32' C30 C31' 110.3(11)
C32 C30 C31' 96.5(19)
C33' C30 C31 92(2)
C24 C30 C31 114.3(15)
C32' C30 C31 118(2)
C32 C30 C31 109.4(10)
C31' C30 C31 18(2)
C33' C30 C33 26.6(15)
C24 C30 C33 114.2(12)
C32' C30 C33 85.3(14)
C32 C30 C33 108.4(9)
C31' C30 C33 124(2)
C31 C30 C33 107.4(10)
C39 C34 C35 121.2(4)
C39 C34 N3 117.4(3)
C35 C34 N3 121.1(4)
C36 C35 C34 115.1(4)
C36 C35 C40 121.7(4)
C34 C35 C40 123.1(4)
C37 C36 C35 123.4(4)
C36 C37 C38 121.4(4)
C37 C38 C39 116.2(4)
C37 C38 C44 124.0(4)
C39 C38 C44 119.8(4)
C34 C39 C38 122.6(4)
C35 C40 C42 109.8(4)
C35 C40 C41 111.4(4)
C42 C40 C41 109.8(4)
C35 C40 C43 112.2(4)
C42 C40 C43 107.4(4)
C41 C40 C43 106.0(5)
C38 C44 C45 112.7(4)
C38 C44 C46 109.6(5)
C45 C44 C46 108.4(5)
C38 C44 C47 108.3(5)
C45 C44 C47 107.5(6)
C46 C44 C47 110.4(6)
F1 C48 F2 107.4(6)
F1 C48 F3 108.1(5)
F2 C48 F3 108.7(6)
F1 C48 S1 110.4(5)
F2 C48 S1 111.5(4)
F3 C48 S1 110.6(5)
O3 S1 O1 114.9(3)
O3 S1 O2 116.0(3)
O1 S1 O2 112.7(3)
O3 S1 C48 103.6(3)
O1 S1 C48 104.2(3)
O2 S1 C48 103.5(3)
C50 C49 C54 120.0
C50 C49 Tl1 75.0(5)
C54 C49 Tl1 81.4(3)
C51 C50 C49 120.0
C50 C51 C52 120.0
C51 C52 C53 120.0
C54 C53 C52 120.0
C53 C54 C49 120.0
C56 C55 C60 120.0
C55 C56 C57 120.0
C58 C57 C56 120.0
C57 C58 C59 120.0
C60 C59 C58 120.0
C59 C60 C55 120.0

loop_
_geom_bond_atom_site_label_1
_geom_bond_atom_site_label_2
_geom_bond_distance
Tl1 N2 2.654(3)
Tl1 N3 2.809(4)
Tl1 N1 2.827(4)
Tl1 C49 3.66(2)
N1 C6 1.280(6)
N1 C20 1.438(7)
N2 C1 1.350(5)
N2 C5 1.344(6)
N3 C13 1.282(5)
N3 C34 1.429(5)
C1 C2 1.393(6)
C1 C6 1.475(7)
C2 C3 1.378(7)
C3 C4 1.385(6)
C4 C5 1.390(6)
C5 C13 1.502(6)
C6 C7 1.502(6)
C7 C12 1.389(8)
C7 C8 1.380(8)
C8 C9 1.401(8)
C9 C10 1.364(11)
C10 C11 1.356(10)
C11 C12 1.406(7)
C13 C14 1.478(7)
C14 C15 1.387(7)
C14 C19 1.393(6)
C15 C16 1.397(8)
C16 C17 1.354(9)
C17 C18 1.377(9)
C18 C19 1.391(8)
C20 C25 1.405(7)
C20 C21 1.458(8)
C21 C26 1.447(9)
C21 C22 1.448(9)
C22 C23 1.381(10)
C23 C24 1.399(11)
C24 C25 1.398(8)
C24 C30 1.531(9)
C26 C28 1.521(8)
C26 C27 1.510(10)
C26 C29 1.528(10)
C30 C33' 1.516(13)
C30 C32' 1.518(14)
C30 C32 1.531(12)
C30 C31' 1.541(13)
C30 C31 1.543(14)
C30 C33 1.548(14)
C34 C39 1.383(7)
C34 C35 1.420(6)
C35 C36 1.390(6)
C35 C40 1.529(7)
C36 C37 1.384(7)
C37 C38 1.389(6)
C38 C39 1.398(6)
C38 C44 1.522(7)
C40 C42 1.531(7)
C40 C41 1.536(8)
C40 C43 1.546(6)
C44 C45 1.537(8)
C44 C46 1.552(9)
C44 C47 1.547(10)
F1 C48 1.323(8)
F2 C48 1.316(7)
F3 C48 1.330(9)
C48 S1 1.826(6)
O1 S1 1.437(4)
O2 S1 1.440(4)
O3 S1 1.423(5)
C49 C50 1.3900
C49 C54 1.3900
C50 C51 1.3900
C51 C52 1.3900
C52 C53 1.3900
C53 C54 1.3900
C55 C56 1.3900
C55 C60 1.3900
C56 C57 1.3900
C57 C58 1.3900
C58 C59 1.3900
C59 C60 1.3900

loop_
_geom_torsion_atom_site_label_1
_geom_torsion_atom_site_label_2
_geom_torsion_atom_site_label_3
_geom_torsion_atom_site_label_4
_geom_torsion
N2 Tl1 N1 C6 -33.4(3)
N3 Tl1 N1 C6 -62.6(3)
C49 Tl1 N1 C6 141.8(4)
N2 Tl1 N1 C20 -170.8(4)
N3 Tl1 N1 C20 160.0(3)
C49 Tl1 N1 C20 4.4(5)
N3 Tl1 N2 C1 170.9(4)
N1 Tl1 N2 C1 22.8(3)
C49 Tl1 N2 C1 -144.9(7)
N3 Tl1 N2 C5 -22.3(3)
N1 Tl1 N2 C5 -170.5(3)
C49 Tl1 N2 C5 21.8(8)
N2 Tl1 N3 C13 35.0(3)
N1 Tl1 N3 C13 64.1(3)
C49 Tl1 N3 C13 -133.5(3)
N2 Tl1 N3 C34 168.6(3)
N1 Tl1 N3 C34 -162.3(3)
C49 Tl1 N3 C34 0.1(3)
C5 N2 C1 C2 1.8(6)
Tl1 N2 C1 C2 168.8(3)
C5 N2 C1 C6 -179.5(4)
Tl1 N2 C1 C6 -12.6(5)
N2 C1 C2 C3 0.5(7)
C6 C1 C2 C3 -178.1(5)
C1 C2 C3 C4 -1.7(8)
C2 C3 C4 C5 0.6(7)
C1 N2 C5 C4 -3.0(6)
Tl1 N2 C5 C4 -169.9(3)
C1 N2 C5 C13 177.4(4)
Tl1 N2 C5 C13 10.5(5)
C3 C4 C5 N2 1.8(7)
C3 C4 C5 C13 -178.6(4)
C20 N1 C6 C7 -10.7(8)
Tl1 N1 C6 C7 -141.6(4)
C20 N1 C6 C1 173.7(4)
Tl1 N1 C6 C1 42.9(5)
N2 C1 C6 N1 -23.2(6)
C2 C1 C6 N1 155.5(5)
N2 C1 C6 C7 160.8(4)
C2 C1 C6 C7 -20.6(6)
N1 C6 C7 C12 -63.9(7)
C1 C6 C7 C12 111.7(5)
N1 C6 C7 C8 122.4(6)
C1 C6 C7 C8 -62.0(6)
C12 C7 C8 C9 -1.2(10)
C6 C7 C8 C9 172.5(6)
C7 C8 C9 C10 -1.0(12)
C8 C9 C10 C11 2.6(12)
C9 C10 C11 C12 -1.8(11)
C10 C11 C12 C7 -0.4(10)
C8 C7 C12 C11 1.9(9)
C6 C7 C12 C11 -171.8(5)
C34 N3 C13 C14 11.6(7)
Tl1 N3 C13 C14 135.9(4)
C34 N3 C13 C5 -169.8(3)
Tl1 N3 C13 C5 -45.4(4)
N2 C5 C13 N3 26.0(5)
C4 C5 C13 N3 -153.7(4)
N2 C5 C13 C14 -155.2(4)
C4 C5 C13 C14 25.2(6)
N3 C13 C14 C15 -133.2(5)
C5 C13 C14 C15 48.2(6)
N3 C13 C14 C19 47.7(7)
C5 C13 C14 C19 -130.9(4)
C19 C14 C15 C16 -0.2(7)
C13 C14 C15 C16 -179.3(5)
C14 C15 C16 C17 0.4(8)
C15 C16 C17 C18 -0.2(10)
C16 C17 C18 C19 -0.2(10)
C15 C14 C19 C18 -0.2(8)
C13 C14 C19 C18 178.9(5)
C17 C18 C19 C14 0.4(9)
C6 N1 C20 C25 -60.2(6)
Tl1 N1 C20 C25 71.4(4)
C6 N1 C20 C21 124.1(6)
Tl1 N1 C20 C21 -104.2(5)
C25 C20 C21 C26 -172.5(6)
N1 C20 C21 C26 2.6(10)
C25 C20 C21 C22 -3.8(9)
N1 C20 C21 C22 171.3(5)
C26 C21 C22 C23 173.5(8)
C20 C21 C22 C23 4.3(11)
C21 C22 C23 C24 -3.1(14)
C22 C23 C24 C25 0.8(12)
C22 C23 C24 C30 -179.1(8)
N1 C20 C25 C24 -173.0(5)
C21 C20 C25 C24 2.3(9)
C23 C24 C25 C20 -0.4(9)
C30 C24 C25 C20 179.5(5)
C22 C21 C26 C28 125.9(8)
C20 C21 C26 C28 -67.1(9)
C22 C21 C26 C27 8.4(11)
C20 C21 C26 C27 175.5(7)
C22 C21 C26 C29 -113.8(8)
C20 C21 C26 C29 53.2(10)
C25 C24 C30 C33' -70.8(14)
C23 C24 C30 C33' 109.1(14)
C25 C24 C30 C32' 51.0(15)
C23 C24 C30 C32' -129.1(15)
C25 C24 C30 C32 72.4(11)
C23 C24 C30 C32 -107.7(12)
C25 C24 C30 C31' 173.6(14)
C23 C24 C30 C31' -6.5(16)
C25 C24 C30 C31 -169.0(14)
C23 C24 C30 C31 10.9(16)
C25 C24 C30 C33 -44.9(12)
C23 C24 C30 C33 135.0(12)
C13 N3 C34 C39 50.4(6)
Tl1 N3 C34 C39 -77.0(4)
C13 N3 C34 C35 -135.8(4)
Tl1 N3 C34 C35 96.8(4)
C39 C34 C35 C36 -1.5(7)
N3 C34 C35 C36 -175.1(4)
C39 C34 C35 C40 -179.5(4)
N3 C34 C35 C40 7.0(7)
C34 C35 C36 C37 0.1(8)
C40 C35 C36 C37 178.1(5)
C35 C36 C37 C38 0.2(9)
C36 C37 C38 C39 0.8(8)
C36 C37 C38 C44 -178.0(6)
C35 C34 C39 C38 2.7(7)
N3 C34 C39 C38 176.5(4)
C37 C38 C39 C34 -2.3(8)
C44 C38 C39 C34 176.6(5)
C36 C35 C40 C42 -114.0(5)
C34 C35 C40 C42 63.8(6)
C36 C35 C40 C41 124.1(5)
C34 C35 C40 C41 -58.1(6)
C36 C35 C40 C43 5.4(7)
C34 C35 C40 C43 -176.8(5)
C37 C38 C44 C45 -3.2(8)
C39 C38 C44 C45 178.1(5)
C37 C38 C44 C46 -124.0(6)
C39 C38 C44 C46 57.3(7)
C37 C38 C44 C47 115.6(6)
C39 C38 C44 C47 -63.2(7)
F1 C48 S1 O3 59.2(6)
F2 C48 S1 O3 178.5(6)
F3 C48 S1 O3 -60.4(6)
F1 C48 S1 O1 -61.4(5)
F2 C48 S1 O1 57.9(6)
F3 C48 S1 O1 179.0(5)
F1 C48 S1 O2 -179.4(5)
F2 C48 S1 O2 -60.1(6)
F3 C48 S1 O2 61.0(5)
N2 Tl1 C49 C50 138.4(6)
N3 Tl1 C49 C50 177.6(3)
N1 Tl1 C49 C50 -26.3(4)
N2 Tl1 C49 C54 -97.3(6)
N3 Tl1 C49 C54 -58.1(2)
N1 Tl1 C49 C54 98.0(4)
C54 C49 C50 C51 0.0
Tl1 C49 C50 C51 70.6(3)
C49 C50 C51 C52 0.0
C50 C51 C52 C53 0.0
C51 C52 C53 C54 0.0
C52 C53 C54 C49 0.0
C50 C49 C54 C53 0.0
Tl1 C49 C54 C53 -67.2(6)
C60 C55 C56 C57 0.0
C55 C56 C57 C58 0.0
C56 C57 C58 C59 0.0
C57 C58 C59 C60 0.0
C58 C59 C60 C55 0.0
C56 C55 C60 C59 0.0
